data_7103340
loop_
_publ_author_name
'Zhang, Rui-Bo'
'Zhang, Jian'
'Li, Zhao-Ji'
'Qin, Ye-Yan'
'Cheng, Jian-Kai'
'Yao, Yuan-Gen'

_publ_section_title
;
 Controlled generation of acentric and homochiral coordination
 compounds from a versatile asymmetric ligand
 4-(1H-1,2,4-triazol-3-yl)-4H-1,2,4-triazole.
;
_journal_issue 35
_journal_name_full 'Chemical communications (Cambridge, England)'
_journal_page_first 4159
_journal_page_last 4161
_journal_paper_doi 10.1039/b807320a
_journal_year 2008
_chemical_formula_sum 'C8 H8 Cd N12'
_chemical_formula_weight 384.66
_chemical_name_systematic
;
?
;
_space_group_IT_number 43
_symmetry_cell_setting orthorhombic
_symmetry_space_group_name_Hall 'F 2 -2d'
_symmetry_space_group_name_H-M 'F d d 2'
_atom_sites_solution_hydrogens geom
_atom_sites_solution_primary direct
_atom_sites_solution_secondary difmap
_audit_creation_method SHELXL-97
_cell_angle_alpha 90.00
_cell_angle_beta 90.00
_cell_angle_gamma 90.00
_cell_formula_units_Z 8
_cell_length_a 16.0031(11)
_cell_length_b 18.874(2)
_cell_length_c 7.3205(8)
_cell_measurement_reflns_used 1578
_cell_measurement_temperature 293.1500
_cell_measurement_theta_max 27.4797
_cell_measurement_theta_min 3.2439
_cell_volume 2211.1(4)
_computing_cell_refinement SAINT
_computing_data_collection SMART
_computing_data_reduction SAINT
_computing_structure_refinement 'SHELXL-97 (Sheldrick, 1997)'
_computing_structure_solution 'SHELXS-97 (Sheldrick, 1990)'
_diffrn_ambient_temperature 293.1500
_diffrn_detector_area_resol_mean 14.6306
_diffrn_measured_fraction_theta_full 1.000
_diffrn_measured_fraction_theta_max 1.000
_diffrn_measurement_device_type 'SMART CCD'
_diffrn_measurement_method dtprofit.ref
_diffrn_radiation_monochromator graphite
_diffrn_radiation_source 'fine-focus sealed tube'
_diffrn_radiation_type MoK\a
_diffrn_radiation_wavelength 0.71073
_diffrn_reflns_av_R_equivalents 0.0244
_diffrn_reflns_av_sigmaI/netI 0.0261
_diffrn_reflns_limit_h_max 20
_diffrn_reflns_limit_h_min -20
_diffrn_reflns_limit_k_max 24
_diffrn_reflns_limit_k_min -20
_diffrn_reflns_limit_l_max 9
_diffrn_reflns_limit_l_min -9
_diffrn_reflns_number 1320
_diffrn_reflns_theta_full 27.48
_diffrn_reflns_theta_max 27.48
_diffrn_reflns_theta_min 3.24
_diffrn_standards_decay_% 0
_diffrn_standards_interval_count 0
_diffrn_standards_interval_time .
_diffrn_standards_number 0
_exptl_absorpt_coefficient_mu 1.994
_exptl_absorpt_correction_T_max 1.0000
_exptl_absorpt_correction_T_min 0.7944
_exptl_absorpt_correction_type multi-scan
_exptl_absorpt_process_details SADABS
_exptl_crystal_colour White
_exptl_crystal_density_diffrn 2.311
_exptl_crystal_density_method 'not measured'
_exptl_crystal_description Prism
_exptl_crystal_F_000 1504
_exptl_crystal_size_max 0.2500
_exptl_crystal_size_mid 0.1000
_exptl_crystal_size_min 0.1000
_refine_diff_density_max 0.743
_refine_diff_density_min -0.468
_refine_diff_density_rms 0.094
_refine_ls_abs_structure_details 'Flack H D (1983), Acta Cryst. A39, 876-881'
_refine_ls_abs_structure_Flack -0.01(4)
_refine_ls_extinction_method none
_refine_ls_goodness_of_fit_ref 1.080
_refine_ls_hydrogen_treatment constr
_refine_ls_matrix_type full
_refine_ls_number_parameters 100
_refine_ls_number_reflns 1274
_refine_ls_number_restraints 1
_refine_ls_restrained_S_all 1.080
_refine_ls_R_factor_all 0.0198
_refine_ls_R_factor_gt 0.0188
_refine_ls_shift/su_max 0.000
_refine_ls_shift/su_mean 0.000
_refine_ls_structure_factor_coef Fsqd
_refine_ls_weighting_details 'calc w=1/[\s^2^(Fo^2^)+(0.0279P)^2^+0.0000P] where P=(Fo^2^+2Fc^2^)/3'
_refine_ls_weighting_scheme calc
_refine_ls_wR_factor_gt 0.0464
_refine_ls_wR_factor_ref 0.0470
_reflns_number_gt 1225
_reflns_number_total 1274
_reflns_threshold_expression >2sigma(I)
_cod_data_source_file b807320a.txt
_cod_data_source_block a
_cod_depositor_comments
;
The following automatic conversions were performed:
'_symmetry_cell_setting' value 'Orthorhombic' changed to 'orthorhombic'
according to '/home/saulius/struct/CIF-dictionaries/cif_core.dic'
dictionary named 'cif_core.dic' version 2.4.1 from
2010-06-29.

'_exptl_absorpt_correction_type' value 'Multi-scan' changed
to 'multi-scan' according to
'/home/saulius/struct/CIF-dictionaries/cif_core.dic' dictionary named
'cif_core.dic' version 2.4.1 from 2010-06-29.

Automatic conversion script
Id: cif_fix_enum 1527 2010-12-29 10:47:43Z saulius 
;
_cod_original_sg_symbol_H-M Fdd2
_cod_database_code 7103340

loop_
_symmetry_equiv_pos_as_xyz
'x, y, z'
'-x, -y, z'
'-x+1/4, y+1/4, z+1/4'
'x+3/4, -y+3/4, z+1/4'
'x, y+1/2, z+1/2'
'-x, -y+1/2, z+1/2'
'-x+1/4, y+3/4, z+3/4'
'x+3/4, -y+5/4, z+3/4'
'x+1/2, y, z+1/2'
'-x+1/2, -y, z+1/2'
'-x+3/4, y+1/4, z+3/4'
'x+5/4, -y+3/4, z+3/4'
'x+1/2, y+1/2, z'
'-x+1/2, -y+1/2, z'
'-x+3/4, y+3/4, z+1/4'
'x+5/4, -y+5/4, z+1/4'

loop_
_atom_site_label
_atom_site_type_symbol
_atom_site_fract_x
_atom_site_fract_y
_atom_site_fract_z
_atom_site_U_iso_or_equiv
_atom_site_adp_type
_atom_site_occupancy
_atom_site_symmetry_multiplicity
_atom_site_calc_flag
_atom_site_refinement_flags
_atom_site_disorder_assembly
_atom_site_disorder_group
Cd1 Cd 0.5000 0.5000 0.87379(9) 0.01376(8) Uani 1 2 d S . .
N1 N 0.30828(13) 0.32992(12) 0.8811(4) 0.0177(5) Uani 1 1 d . . .
N2 N 0.39270(14) 0.42396(12) 0.8821(4) 0.0162(5) Uani 1 1 d . . .
N3 N 0.31853(14) 0.44515(13) 0.8036(4) 0.0185(5) Uani 1 1 d . . .
H5 H 0.3054 0.4864 0.7624 0.022 Uiso 1 1 calc R . .
N4 N 0.19266(15) 0.38830(14) 0.7245(3) 0.0154(5) Uani 1 1 d . . .
N5 N 0.07560(16) 0.35440(14) 0.5966(4) 0.0234(6) Uani 1 1 d . . .
N6 N 0.08289(15) 0.42745(14) 0.5798(4) 0.0197(6) Uani 1 1 d . . .
C1 C 0.27307(17) 0.38811(16) 0.8065(4) 0.0151(6) Uani 1 1 d . . .
C2 C 0.38452(18) 0.35650(17) 0.9247(4) 0.0174(6) Uani 1 1 d . . .
C3 C 0.14192(19) 0.33299(18) 0.6841(4) 0.0204(6) Uani 1 1 d . . .
H3 H 0.1529 0.2861 0.7147 0.024 Uiso 1 1 calc R . .
C4 C 0.15335(17) 0.44613(16) 0.6555(4) 0.0191(6) Uani 1 1 d . . .
H4 H 0.1736 0.4922 0.6613 0.023 Uiso 1 1 calc R . .
H2 H 0.4232 0.3338 0.9849 0.023 Uiso 1 1 calc R . .

loop_
_atom_site_aniso_label
_atom_site_aniso_U_11
_atom_site_aniso_U_22
_atom_site_aniso_U_33
_atom_site_aniso_U_23
_atom_site_aniso_U_13
_atom_site_aniso_U_12
Cd1 0.00916(11) 0.01179(12) 0.02032(13) 0.000 0.000 -0.00151(12)
N1 0.0119(10) 0.0151(11) 0.0262(13) 0.0013(12) -0.0015(11) -0.0006(8)
N2 0.0112(9) 0.0147(11) 0.0228(11) 0.0010(11) -0.0016(10) -0.0019(8)
N3 0.0149(11) 0.0129(13) 0.0277(13) 0.0051(11) -0.0056(10) -0.0002(10)
N4 0.0120(11) 0.0152(12) 0.0190(13) 0.0016(10) -0.0037(9) 0.0005(10)
N5 0.0221(12) 0.0195(13) 0.0284(16) 0.0045(11) -0.0083(10) -0.0052(10)
N6 0.0159(11) 0.0170(12) 0.0262(16) 0.0019(10) -0.0030(10) 0.0002(10)
C1 0.0107(11) 0.0163(14) 0.0183(13) 0.0007(12) -0.0020(11) -0.0008(11)
C2 0.0119(12) 0.0196(14) 0.0208(15) 0.0029(11) -0.0007(11) -0.0006(11)
C3 0.0195(14) 0.0178(14) 0.0239(15) 0.0037(12) -0.0064(12) -0.0043(12)
C4 0.0190(13) 0.0149(14) 0.0234(17) 0.0004(12) -0.0066(12) 0.0000(11)

loop_
_atom_type_symbol
_atom_type_description
_atom_type_scat_dispersion_real
_atom_type_scat_dispersion_imag
_atom_type_scat_source
C C 0.0033 0.0016 'International Tables Vol C Tables 4.2.6.8 and 6.1.1.4'
H H 0.0000 0.0000 'International Tables Vol C Tables 4.2.6.8 and 6.1.1.4'
Cd Cd -0.8075 1.2024 'International Tables Vol C Tables 4.2.6.8 and 6.1.1.4'
N N 0.0061 0.0033 'International Tables Vol C Tables 4.2.6.8 and 6.1.1.4'

loop_
_geom_angle_atom_site_label_1
_geom_angle_atom_site_label_2
_geom_angle_atom_site_label_3
_geom_angle
_geom_angle_site_symmetry_1
_geom_angle_site_symmetry_3
_geom_angle_publ_flag
N2 Cd1 N2 176.88(16) 2_665 . ?
N2 Cd1 N6 85.74(9) 2_665 9 ?
N2 Cd1 N6 92.32(9) . 9 ?
N2 Cd1 N6 92.32(9) 2_665 10_565 ?
N2 Cd1 N6 85.74(9) . 10_565 ?
N6 Cd1 N6 103.32(12) 9 10_565 ?
N2 Cd1 N1 96.86(8) 2_665 12_454 ?
N2 Cd1 N1 85.36(9) . 12_454 ?
N6 Cd1 N1 84.14(9) 9 12_454 ?
N6 Cd1 N1 168.61(7) 10_565 12_454 ?
N2 Cd1 N1 85.36(9) 2_665 11_554 ?
N2 Cd1 N1 96.86(8) . 11_554 ?
N6 Cd1 N1 168.61(7) 9 11_554 ?
N6 Cd1 N1 84.14(9) 10_565 11_554 ?
N1 Cd1 N1 89.89(13) 12_454 11_554 ?
C1 N1 C2 99.8(2) . . ?
C1 N1 Cd1 128.32(18) . 15_545 ?
C2 N1 Cd1 112.9(2) . 15_545 ?
C2 N2 N3 107.1(2) . . ?
C2 N2 Cd1 134.6(2) . . ?
N3 N2 Cd1 117.59(18) . . ?
C1 N3 N2 103.6(2) . . ?
C1 N3 H5 128.2 . . ?
N2 N3 H5 128.2 . . ?
C3 N4 C4 105.1(2) . . ?
C3 N4 C1 129.3(3) . . ?
C4 N4 C1 125.4(3) . . ?
C3 N5 N6 106.4(3) . . ?
C4 N6 N5 107.6(2) . . ?
C4 N6 Cd1 125.7(2) . 9_454 ?
N5 N6 Cd1 124.64(18) . 9_454 ?
N3 C1 N1 116.6(2) . . ?
N3 C1 N4 119.9(3) . . ?
N1 C1 N4 123.5(3) . . ?
N2 C2 N1 113.0(3) . . ?
N2 C2 H2 122.00 . . ?
N1 C2 H2 125.0 . . ?
N5 C3 N4 110.9(3) . . ?
N5 C3 H3 124.6 . . ?
N4 C3 H3 124.6 . . ?
N6 C4 N4 110.0(3) . . ?
N6 C4 H4 125.0 . . ?
N4 C4 H4 125.0 . . ?

loop_
_geom_bond_atom_site_label_1
_geom_bond_atom_site_label_2
_geom_bond_distance
_geom_bond_site_symmetry_2
_geom_bond_publ_flag
Cd1 N2 2.239(2) 2_665 ?
Cd1 N2 2.239(2) . ?
Cd1 N6 2.431(3) 9 ?
Cd1 N6 2.431(3) 10_565 ?
Cd1 N1 2.510(3) 12_454 ?
Cd1 N1 2.510(3) 11_554 ?
N1 C1 1.350(4) . ?
N1 C2 1.357(3) . ?
N1 Cd1 2.510(3) 15_545 ?
N2 C2 1.317(4) . ?
N2 N3 1.378(3) . ?
N3 C1 1.300(4) . ?
N3 H5 0.8600 . ?
N4 C3 1.355(4) . ?
N4 C4 1.357(4) . ?
N4 C1 1.420(3) . ?
N5 C3 1.304(4) . ?
N5 N6 1.389(3) . ?
N6 C4 1.305(4) . ?
N6 Cd1 2.431(3) 9_454 ?
C2 H2 0.87 . ?
C3 H3 0.9300 . ?
C4 H4 0.9300 . ?
